data_4331791
loop_
_publ_author_name
'Yang, Jin'
'Yue, Qi'
'Li, Guo-Dong'
'Cao, Jun-Jun'
'Li, Guang-Hua'
'Chen, Jie-Sheng'

_publ_section_title
;
 Structures, Photoluminescence, Up-Conversion, and Magnetism of 2D and 3D
 Rare-Earth Coordination Polymers with Multicarboxylate Linkages
;
_journal_issue 7
_journal_name_full 'Inorganic Chemistry'
_journal_page_first 2857
_journal_page_last 2865
_journal_paper_doi 10.1021/ic051557o
_journal_volume 45
_journal_year 2006
_chemical_formula_sum 'C48 H47 La2 N4 O16.5'
_chemical_formula_weight 1221.72
_chemical_melting_point ?
_chemical_name_systematic
;
 ?
;
_space_group_IT_number 2
_symmetry_cell_setting triclinic
_symmetry_space_group_name_Hall '-P 1'
_symmetry_space_group_name_H-M 'P -1'
_atom_sites_solution_hydrogens geom
_atom_sites_solution_primary direct
_atom_sites_solution_secondary difmap
_audit_creation_method SHELXL-97
_cell_angle_alpha 79.366(5)
_cell_angle_beta 87.169(5)
_cell_angle_gamma 62.000(5)
_cell_formula_units_Z 2
_cell_length_a 11.5541(9)
_cell_length_b 11.7802(10)
_cell_length_c 23.5745(15)
_cell_measurement_temperature 293(2)
_cell_measurement_theta_max 28.57
_cell_measurement_theta_min 2.06
_cell_volume 2781.9(4)
_computing_cell_refinement 'Bruker SMART'
_computing_data_collection 'Bruker SMART'
_computing_data_reduction 'Bruker SMART'
_computing_molecular_graphics SHELXP-97
_computing_publication_material SHELXTL
_computing_structure_refinement 'SHELXL-97 (Sheldrick, 1997)'
_computing_structure_solution 'SHELXS-97 (Sheldrick, 1990)'
_diffrn_ambient_temperature 293(2)
_diffrn_detector_area_resol_mean none
_diffrn_measured_fraction_theta_full 0.955
_diffrn_measured_fraction_theta_max 0.955
_diffrn_measurement_device_type 'CCD area detector'
_diffrn_radiation_monochromator graphite
_diffrn_radiation_source 'fine-focus sealed tube'
_diffrn_radiation_type MoK\a
_diffrn_radiation_wavelength 0.71073
_diffrn_reflns_av_R_equivalents 0.0552
_diffrn_reflns_av_sigmaI/netI 0.1123
_diffrn_reflns_limit_h_max 15
_diffrn_reflns_limit_h_min -14
_diffrn_reflns_limit_k_max 15
_diffrn_reflns_limit_k_min -10
_diffrn_reflns_limit_l_max 31
_diffrn_reflns_limit_l_min -29
_diffrn_reflns_number 19842
_diffrn_reflns_theta_full 28.57
_diffrn_reflns_theta_max 28.57
_diffrn_reflns_theta_min 2.06
_diffrn_standards_decay_% none
_diffrn_standards_interval_count none
_diffrn_standards_interval_time none
_diffrn_standards_number none
_exptl_absorpt_coefficient_mu 1.581
_exptl_absorpt_correction_type empirical
_exptl_absorpt_process_details SADABS
_exptl_crystal_colour Colorless
_exptl_crystal_density_diffrn 1.459
_exptl_crystal_density_meas ?
_exptl_crystal_density_method 'not measured'
_exptl_crystal_description block
_exptl_crystal_F_000 1218
_exptl_crystal_size_max 0.39
_exptl_crystal_size_mid 0.33
_exptl_crystal_size_min 0.16
_refine_diff_density_max 1.373
_refine_diff_density_min -1.025
_refine_diff_density_rms 0.145
_refine_ls_extinction_method none
_refine_ls_goodness_of_fit_ref 0.915
_refine_ls_hydrogen_treatment mixed
_refine_ls_matrix_type full
_refine_ls_number_parameters 633
_refine_ls_number_reflns 13544
_refine_ls_number_restraints 0
_refine_ls_restrained_S_all 0.915
_refine_ls_R_factor_all 0.0922
_refine_ls_R_factor_gt 0.0518
_refine_ls_shift/su_max 0.002
_refine_ls_shift/su_mean 0.000
_refine_ls_structure_factor_coef Fsqd
_refine_ls_weighting_details 'calc w=1/[\s^2^(Fo^2^)+(0.0383P)^2^+0.0000P] where P=(Fo^2^+2Fc^2^)/3'
_refine_ls_weighting_scheme calc
_refine_ls_wR_factor_gt 0.1019
_refine_ls_wR_factor_ref 0.1161
_reflns_number_gt 8385
_reflns_number_total 13544
_reflns_threshold_expression >2sigma(I)
_cod_data_source_file ic051557osup3.cif
_cod_data_source_block 3
_cod_depositor_comments
;
The following automatic conversions were performed:

'_chemical_melting_point' value 'not measured' was changed to '?' -
the value is undefined or not given.

'_symmetry_cell_setting' value
'Triclinic' changed to 'triclinic' according to
/home/saulius/struct/CIF-dictionaries/cif_core.dic dictionary named
'cif_core.dic' version 2.4.2 from 2011-04-26.

Automatic conversion script
Id: cif_fix_values 1891 2012-01-12 08:04:46Z andrius 

The following automatic conversions were performed:

'_exptl_crystal_density_meas' value 'none' was changed to '?' - the
value is perceived as not measured.

Automatic conversion script
Id: cif_fix_values 3008 2015-01-20 13:52:24Z robertas 
;
_cod_original_sg_symbol_H-M P-1
_cod_original_formula_sum 'C48 H47 La2 N4 O16.50'
_cod_database_code 4331791

loop_
_symmetry_equiv_pos_as_xyz
'x, y, z'
'-x, -y, -z'

loop_
_atom_site_label
_atom_site_type_symbol
_atom_site_fract_x
_atom_site_fract_y
_atom_site_fract_z
_atom_site_U_iso_or_equiv
_atom_site_adp_type
_atom_site_occupancy
_atom_site_symmetry_multiplicity
_atom_site_calc_flag
_atom_site_refinement_flags
La2 La 0.92760(3) 0.16521(3) 0.192997(12) 0.01853(9) Uani 1 1 d .
La1 La 1.08841(3) -0.19007(3) 0.309706(12) 0.01855(9) Uani 1 1 d .
O5 O 1.0377(4) 0.1617(4) 0.09459(17) 0.0405(11) Uani 1 1 d .
O9 O 0.9654(4) 0.0500(4) 0.30703(16) 0.0289(9) Uani 1 1 d .
C29 C 0.9434(6) 0.1805(6) 0.5022(2) 0.0287(14) Uani 1 1 d .
C14 C 0.9403(6) 0.1773(5) 0.0032(2) 0.0278(13) Uani 1 1 d .
O2 O 1.2509(4) -0.1083(4) 0.28119(18) 0.0372(11) Uani 1 1 d .
O3 O 1.8589(4) -0.1201(4) 0.27589(17) 0.0312(10) Uani 1 1 d .
O13 O 0.9538(5) 0.3712(4) 0.1663(2) 0.0519(13) Uani 1 1 d .
O4 O 1.7710(4) 0.0795(4) 0.22042(19) 0.0366(11) Uani 1 1 d .
C22 C 1.1955(8) 0.2767(8) -0.0532(3) 0.056(2) Uani 1 1 d .
H30 H 1.2562 0.2974 -0.0396 0.067 Uiso 1 1 calc R
O1 O 1.1591(4) 0.0902(4) 0.22432(18) 0.0324(10) Uani 1 1 d .
O15 O 1.0598(5) -0.3946(5) 0.3343(3) 0.0621(16) Uani 1 1 d .
O6 O 0.8436(4) 0.1679(5) 0.09384(18) 0.0445(12) Uani 1 1 d .
O10 O 0.8903(5) 0.2616(4) 0.28698(17) 0.0453(13) Uani 1 1 d .
O16 O 1.3148(4) -0.3917(4) 0.3225(2) 0.0451(12) Uani 1 1 d .
O14 O 0.7004(4) 0.3611(4) 0.1803(2) 0.0462(12) Uani 1 1 d .
N4 N 1.4742(6) -0.5926(6) 0.3162(3) 0.0507(16) Uani 1 1 d .
C23 C 1.1854(8) 0.2789(8) -0.1126(3) 0.053(2) Uani 1 1 d .
H29 H 1.2392 0.3005 -0.1380 0.063 Uiso 1 1 calc R
C43 C 1.0240(9) 0.3968(7) 0.1314(4) 0.052(2) Uani 1 1 d .
H43 H 0.9993 0.4126 0.0926 0.062 Uiso 1 1 calc R
C21 C 1.1188(7) 0.2450(7) -0.0153(3) 0.0421(17) Uani 1 1 d .
H31 H 1.1271 0.2449 0.0237 0.051 Uiso 1 1 calc R
C35 C 1.2073(10) 0.2716(10) 0.4464(4) 0.077(3) Uani 1 1 d .
H35 H 1.2636 0.2981 0.4597 0.093 Uiso 1 1 calc R
C36 C 1.1205(9) 0.2469(8) 0.4833(3) 0.057(2) Uani 1 1 d .
H36 H 1.1203 0.2578 0.5214 0.069 Uiso 1 1 calc R
C12 C 1.6079(6) 0.0482(7) 0.1361(3) 0.0423(17) Uani 1 1 d .
H12 H 1.6869 0.0515 0.1348 0.051 Uiso 1 1 calc R
N2 N 0.5351(6) 0.5648(6) 0.1796(3) 0.0577(18) Uani 1 1 d .
C3 C 1.4671(6) -0.0609(6) 0.2949(3) 0.0349(15) Uani 1 1 d .
H3 H 1.4384 -0.0894 0.3295 0.042 Uiso 1 1 calc R
C1 C 1.2551(5) -0.0110(6) 0.2507(3) 0.0276(13) Uani 1 1 d .
N3 N 0.8846(8) -0.4304(7) 0.3485(4) 0.076(2) Uani 1 1 d .
C19 C 1.0163(6) 0.2144(5) -0.0951(2) 0.0273(13) Uani 1 1 d .
C7 C 1.5603(5) 0.0180(5) 0.1904(2) 0.0248(12) Uani 1 1 d .
C32 C 1.0321(6) 0.1957(6) 0.4063(2) 0.0331(15) Uani 1 1 d .
C15 C 0.8566(6) 0.1439(6) -0.0195(2) 0.0327(15) Uani 1 1 d .
H22 H 0.8026 0.1208 0.0051 0.039 Uiso 1 1 calc R
C26 C 0.9427(6) 0.1595(5) 0.3860(2) 0.0278(13) Uani 1 1 d .
C37 C 1.3531(7) -0.4996(6) 0.3099(3) 0.0418(17) Uani 1 1 d .
H37 H 1.2912 -0.5165 0.2947 0.050 Uiso 1 1 calc R
C2 C 1.3881(5) -0.0166(5) 0.2452(2) 0.0266(12) Uani 1 1 d .
C17 C 0.9255(6) 0.1795(5) -0.1162(2) 0.0265(13) Uani 1 1 d .
N1 N 1.1274(8) 0.4043(6) 0.1422(4) 0.068(2) Uani 1 1 d .
C5 C 1.6357(5) -0.0225(5) 0.2435(2) 0.0238(12) Uani 1 1 d .
C20 C 1.0257(6) 0.2121(6) -0.0345(2) 0.0283(14) Uani 1 1 d .
C16 C 0.8490(6) 0.1432(6) -0.0786(2) 0.0307(14) Uani 1 1 d .
H23 H 0.7921 0.1180 -0.0923 0.037 Uiso 1 1 calc R
C28 C 0.8596(7) 0.1440(6) 0.4803(3) 0.0342(15) Uani 1 1 d .
H28 H 0.8019 0.1263 0.5046 0.041 Uiso 1 1 calc R
C46 C 0.4945(11) 0.6961(9) 0.1906(6) 0.109(4) Uani 1 1 d .
H46A H 0.4020 0.7493 0.1820 0.163 Uiso 1 1 calc R
H46B H 0.5415 0.7342 0.1666 0.163 Uiso 1 1 calc R
H46C H 0.5132 0.6911 0.2305 0.163 Uiso 1 1 calc R
C27 C 0.8602(6) 0.1333(6) 0.4230(2) 0.0300(14) Uani 1 1 d .
H27 H 0.8034 0.1078 0.4094 0.036 Uiso 1 1 calc R
C48 C 0.6586(7) 0.4723(7) 0.1887(3) 0.0499(19) Uani 1 1 d .
H48 H 0.7181 0.4940 0.2026 0.060 Uiso 1 1 calc R
C39 C 1.5140(10) -0.7195(8) 0.3001(4) 0.080(3) Uani 1 1 d .
H39A H 1.6065 -0.7740 0.3081 0.120 Uiso 1 1 calc R
H39C H 1.4947 -0.7073 0.2596 0.120 Uiso 1 1 calc R
H39B H 1.4670 -0.7605 0.3219 0.120 Uiso 1 1 calc R
C8 C 1.4357(5) 0.0201(5) 0.1916(2) 0.0245(12) Uani 1 1 d .
C6 C 1.7663(5) -0.0208(6) 0.2467(2) 0.0265(13) Uani 1 1 d .
C31 C 1.0334(6) 0.2063(6) 0.4660(2) 0.0309(14) Uani 1 1 d .
C11 C 1.5399(7) 0.0725(8) 0.0860(3) 0.054(2) Uani 1 1 d .
H11 H 1.5746 0.0885 0.0508 0.064 Uiso 1 1 calc R
C42 C 0.8596(15) -0.4214(13) 0.2871(7) 0.135(6) Uani 1 1 d .
H42A H 0.7839 -0.4328 0.2824 0.202 Uiso 1 1 calc R
H42B H 0.9344 -0.4884 0.2723 0.202 Uiso 1 1 calc R
H42C H 0.8443 -0.3372 0.2662 0.202 Uiso 1 1 calc R
C25 C 0.9331(6) 0.1564(5) 0.3225(2) 0.0256(13) Uani 1 1 d .
C9 C 1.3662(6) 0.0495(6) 0.1374(3) 0.0367(15) Uani 1 1 d .
H9 H 1.2846 0.0518 0.1370 0.044 Uiso 1 1 calc R
C24 C 1.0967(7) 0.2493(6) -0.1327(3) 0.0398(16) Uani 1 1 d .
H28 H 1.0892 0.2523 -0.1721 0.048 Uiso 1 1 calc R
C40 C 0.9838(9) -0.4172(8) 0.3664(4) 0.062(2) Uani 1 1 d .
H40 H 0.9965 -0.4256 0.4059 0.074 Uiso 1 1 calc R
C13 C 0.9413(6) 0.1693(5) 0.0677(2) 0.0264(13) Uani 1 1 d .
O7 O 0.9467(4) 0.0766(4) -0.19622(15) 0.0285(9) Uani 1 1 d .
O8 O 0.8694(5) 0.2887(4) -0.21398(17) 0.0430(12) Uani 1 1 d .
C18 C 0.9132(5) 0.1829(5) -0.1800(2) 0.0242(12) Uani 1 1 d .
C4 C 1.5900(6) -0.0637(6) 0.2939(3) 0.0357(15) Uani 1 1 d .
H4 H 1.6414 -0.0940 0.3279 0.043 Uiso 1 1 calc R
C33 C 1.1226(8) 0.2209(7) 0.3689(3) 0.0498(19) Uani 1 1 d .
H33 H 1.1228 0.2133 0.3304 0.060 Uiso 1 1 calc R
C47 C 0.4362(8) 0.5362(9) 0.1585(4) 0.075(3) Uani 1 1 d .
H47B H 0.3525 0.6133 0.1542 0.112 Uiso 1 1 calc R
H47C H 0.4309 0.4675 0.1857 0.112 Uiso 1 1 calc R
H47A H 0.4604 0.5092 0.1218 0.112 Uiso 1 1 calc R
C10 C 1.4187(7) 0.0737(7) 0.0870(3) 0.0485(18) Uani 1 1 d .
H10 H 1.3730 0.0914 0.0524 0.058 Uiso 1 1 calc R
C34 C 1.2078(10) 0.2556(10) 0.3886(4) 0.076(3) Uani 1 1 d .
H34 H 1.2670 0.2689 0.3637 0.091 Uiso 1 1 calc R
C38 C 1.5760(8) -0.5729(10) 0.3413(4) 0.082(3) Uani 1 1 d .
H38C H 1.6589 -0.6505 0.3431 0.124 Uiso 1 1 calc R
H38A H 1.5533 -0.5548 0.3795 0.124 Uiso 1 1 calc R
H38B H 1.5823 -0.5005 0.3177 0.124 Uiso 1 1 calc R
C45 C 1.2031(13) 0.4386(12) 0.0950(7) 0.135(6) Uani 1 1 d .
H45A H 1.2782 0.4371 0.1115 0.203 Uiso 1 1 calc R
H45B H 1.1482 0.5244 0.0735 0.203 Uiso 1 1 calc R
H45C H 1.2316 0.3761 0.0696 0.203 Uiso 1 1 calc R
C44 C 1.1787(12) 0.3769(11) 0.2014(7) 0.117(5) Uani 1 1 d .
H44A H 1.2569 0.3865 0.2008 0.175 Uiso 1 1 calc R
H44B H 1.1989 0.2891 0.2190 0.175 Uiso 1 1 calc R
H44C H 1.1141 0.4372 0.2231 0.175 Uiso 1 1 calc R
C41 C 0.7966(12) -0.4518(12) 0.3914(7) 0.148(7) Uani 1 1 d .
H41B H 0.7295 -0.4586 0.3721 0.222 Uiso 1 1 calc R
H41A H 0.7570 -0.3796 0.4116 0.222 Uiso 1 1 calc R
H41C H 0.8461 -0.5312 0.4184 0.222 Uiso 1 1 calc R
C30 C 0.9354(6) 0.1874(6) 0.5659(2) 0.0302(14) Uani 1 1 d .
O12 O 1.0268(5) 0.1841(5) 0.59349(18) 0.0461(12) Uani 1 1 d .
O11 O 0.8344(5) 0.1932(5) 0.59132(18) 0.0496(13) Uani 1 1 d .
OW1 O 0.5000 0.5000 0.0000 0.060(4) Uiso 0.50 2 d SP
OW2 O 1.5000 0.0000 0.5000 0.101(6) Uiso 0.50 2 d SP

loop_
_atom_site_aniso_label
_atom_site_aniso_U_11
_atom_site_aniso_U_22
_atom_site_aniso_U_33
_atom_site_aniso_U_23
_atom_site_aniso_U_13
_atom_site_aniso_U_12
La2 0.01626(16) 0.02470(17) 0.01500(17) -0.00299(11) 0.00021(12) -0.01010(14)
La1 0.01631(16) 0.02500(18) 0.01481(17) -0.00300(11) -0.00001(12) -0.01022(14)
O5 0.043(3) 0.068(3) 0.018(2) -0.0089(19) 0.0006(19) -0.032(2)
O9 0.033(2) 0.029(2) 0.025(2) -0.0097(15) 0.0048(17) -0.0134(18)
C29 0.027(3) 0.033(3) 0.018(3) -0.004(2) -0.005(2) -0.008(3)
C14 0.028(3) 0.031(3) 0.018(3) -0.004(2) 0.001(2) -0.008(3)
O2 0.028(2) 0.048(3) 0.039(3) 0.0039(19) -0.0025(19) -0.025(2)
O3 0.0161(19) 0.037(2) 0.037(2) 0.0009(17) -0.0049(17) -0.0113(18)
O13 0.055(3) 0.035(3) 0.074(4) -0.016(2) 0.027(3) -0.027(2)
O4 0.024(2) 0.041(2) 0.051(3) 0.0068(19) -0.0069(19) -0.024(2)
C22 0.066(5) 0.086(6) 0.038(4) 0.002(4) -0.006(4) -0.058(5)
O1 0.018(2) 0.035(2) 0.042(3) -0.0007(18) -0.0059(18) -0.0125(18)
O15 0.058(4) 0.042(3) 0.100(5) -0.020(3) 0.031(3) -0.035(3)
O6 0.034(3) 0.080(3) 0.024(2) -0.010(2) 0.0045(19) -0.031(3)
O10 0.070(3) 0.029(2) 0.022(2) -0.0025(17) -0.007(2) -0.011(2)
O16 0.034(3) 0.034(3) 0.063(3) -0.016(2) -0.004(2) -0.009(2)
O14 0.033(3) 0.033(3) 0.064(3) -0.009(2) -0.002(2) -0.009(2)
N4 0.040(4) 0.050(4) 0.050(4) -0.005(3) 0.004(3) -0.013(3)
C23 0.062(5) 0.082(6) 0.034(4) -0.012(3) 0.018(4) -0.050(5)
C43 0.064(5) 0.045(4) 0.060(5) -0.011(3) 0.018(4) -0.038(4)
C21 0.047(4) 0.062(5) 0.028(4) -0.009(3) 0.005(3) -0.035(4)
C35 0.099(8) 0.135(9) 0.053(6) -0.031(5) 0.019(5) -0.095(7)
C36 0.076(6) 0.104(6) 0.025(4) -0.016(4) 0.002(4) -0.067(5)
C12 0.035(4) 0.071(5) 0.030(3) -0.001(3) 0.005(3) -0.036(4)
N2 0.038(4) 0.038(3) 0.079(5) -0.008(3) 0.013(3) -0.004(3)
C3 0.023(3) 0.048(4) 0.033(3) 0.003(3) 0.003(2) -0.020(3)
C1 0.019(3) 0.035(3) 0.036(3) -0.006(2) 0.003(2) -0.019(3)
N3 0.064(5) 0.051(4) 0.131(8) -0.023(4) 0.024(5) -0.041(4)
C19 0.032(3) 0.028(3) 0.019(3) -0.006(2) 0.003(2) -0.012(3)
C7 0.020(3) 0.026(3) 0.027(3) -0.005(2) 0.002(2) -0.009(2)
C32 0.042(4) 0.042(4) 0.017(3) -0.006(2) 0.004(3) -0.021(3)
C15 0.032(3) 0.052(4) 0.019(3) -0.007(2) 0.004(2) -0.023(3)
C26 0.032(3) 0.025(3) 0.018(3) -0.005(2) 0.000(2) -0.007(3)
C37 0.033(4) 0.036(4) 0.046(4) -0.004(3) 0.003(3) -0.010(3)
C2 0.019(3) 0.035(3) 0.029(3) -0.003(2) 0.000(2) -0.016(2)
C17 0.033(3) 0.029(3) 0.013(3) -0.002(2) 0.001(2) -0.010(3)
N1 0.057(5) 0.048(4) 0.112(7) -0.014(4) 0.021(4) -0.038(4)
C5 0.015(3) 0.026(3) 0.032(3) -0.003(2) 0.002(2) -0.011(2)
C20 0.034(3) 0.034(3) 0.016(3) 0.000(2) -0.005(2) -0.016(3)
C16 0.035(3) 0.037(3) 0.019(3) -0.008(2) -0.002(2) -0.015(3)
C28 0.044(4) 0.043(4) 0.021(3) -0.005(2) 0.000(3) -0.025(3)
C46 0.077(7) 0.042(5) 0.193(13) -0.036(6) 0.042(8) -0.014(5)
C27 0.033(3) 0.036(3) 0.025(3) -0.009(2) 0.000(3) -0.019(3)
C48 0.035(4) 0.050(5) 0.068(5) -0.014(3) 0.004(3) -0.022(4)
C39 0.082(7) 0.043(5) 0.087(7) -0.019(4) 0.032(5) -0.007(5)
C8 0.018(3) 0.026(3) 0.029(3) 0.001(2) -0.003(2) -0.011(2)
C6 0.015(3) 0.034(3) 0.032(3) -0.005(2) 0.003(2) -0.013(3)
C31 0.033(3) 0.046(4) 0.018(3) -0.010(2) -0.001(2) -0.021(3)
C11 0.040(4) 0.091(6) 0.022(3) 0.003(3) 0.001(3) -0.030(4)
C42 0.163(14) 0.117(11) 0.125(12) -0.003(8) -0.061(10) -0.066(10)
C25 0.030(3) 0.029(3) 0.016(3) -0.007(2) -0.001(2) -0.011(3)
C9 0.025(3) 0.052(4) 0.034(3) 0.000(3) -0.003(2) -0.021(3)
C24 0.046(4) 0.054(4) 0.021(3) -0.003(3) 0.009(3) -0.027(3)
C40 0.067(6) 0.056(5) 0.076(6) -0.019(4) 0.019(5) -0.038(5)
C13 0.032(3) 0.031(3) 0.012(3) -0.002(2) -0.004(2) -0.011(3)
O7 0.035(2) 0.032(2) 0.017(2) -0.0074(15) 0.0008(16) -0.0136(19)
O8 0.066(3) 0.031(2) 0.020(2) -0.0056(16) -0.002(2) -0.012(2)
C18 0.024(3) 0.026(3) 0.018(3) -0.007(2) 0.003(2) -0.008(2)
C4 0.028(3) 0.053(4) 0.028(3) 0.003(3) -0.008(2) -0.024(3)
C33 0.055(5) 0.068(5) 0.035(4) -0.017(3) 0.016(3) -0.035(4)
C47 0.030(4) 0.080(6) 0.092(7) -0.016(5) -0.004(4) -0.008(4)
C10 0.038(4) 0.076(5) 0.030(4) -0.001(3) -0.011(3) -0.027(4)
C34 0.079(7) 0.134(9) 0.048(6) -0.017(5) 0.016(5) -0.080(7)
C38 0.036(5) 0.091(7) 0.095(8) -0.022(5) -0.004(5) -0.007(5)
C45 0.119(11) 0.101(9) 0.229(16) -0.066(9) 0.105(11) -0.084(8)
C44 0.097(9) 0.088(8) 0.181(14) 0.008(8) -0.046(9) -0.062(7)
C41 0.090(9) 0.105(10) 0.260(19) -0.010(10) 0.068(11) -0.068(8)
C30 0.033(3) 0.035(3) 0.018(3) -0.006(2) 0.001(3) -0.012(3)
O12 0.049(3) 0.087(4) 0.022(2) -0.014(2) 0.006(2) -0.047(3)
O11 0.040(3) 0.087(4) 0.020(2) -0.017(2) 0.001(2) -0.026(3)

loop_
_atom_type_symbol
_atom_type_description
_atom_type_scat_dispersion_real
_atom_type_scat_dispersion_imag
_atom_type_scat_source
C C 0.0033 0.0016 'International Tables Vol C Tables 4.2.6.8 and 6.1.1.4'
H H 0.0000 0.0000 'International Tables Vol C Tables 4.2.6.8 and 6.1.1.4'
N N 0.0061 0.0033 'International Tables Vol C Tables 4.2.6.8 and 6.1.1.4'
O O 0.0106 0.0060 'International Tables Vol C Tables 4.2.6.8 and 6.1.1.4'
La La -0.2871 2.4523 'International Tables Vol C Tables 4.2.6.8 and 6.1.1.4'

loop_
_geom_angle_atom_site_label_1
_geom_angle_atom_site_label_2
_geom_angle_atom_site_label_3
_geom_angle
_geom_angle_site_symmetry_1
_geom_angle_site_symmetry_3
O4 La2 O1 133.28(12) 1_455 .
O4 La2 O7 73.87(14) 1_455 2_755
O1 La2 O7 71.90(13) . 2_755
O4 La2 O14 73.42(14) 1_455 .
O1 La2 O14 143.19(15) . .
O7 La2 O14 144.36(14) 2_755 .
O4 La2 O13 144.98(15) 1_455 .
O1 La2 O13 76.47(15) . .
O7 La2 O13 140.89(15) 2_755 .
O14 La2 O13 71.93(16) . .
O4 La2 O6 78.47(14) 1_455 .
O1 La2 O6 127.22(14) . .
O7 La2 O6 83.75(14) 2_755 .
O14 La2 O6 76.23(16) . .
O13 La2 O6 97.95(16) . .
O4 La2 O5 124.94(15) 1_455 .
O1 La2 O5 78.75(14) . .
O7 La2 O5 80.08(13) 2_755 .
O14 La2 O5 107.88(15) . .
O13 La2 O5 71.61(16) . .
O6 La2 O5 50.79(14) . .
O4 La2 O10 91.63(16) 1_455 .
O1 La2 O10 79.74(15) . .
O7 La2 O10 120.77(12) 2_755 .
O14 La2 O10 73.95(15) . .
O13 La2 O10 74.15(15) . .
O6 La2 O10 150.15(15) . .
O5 La2 O10 142.88(15) . .
O4 La2 O9 69.36(13) 1_455 .
O1 La2 O9 71.03(13) . .
O7 La2 O9 73.40(11) 2_755 .
O14 La2 O9 107.36(14) . .
O13 La2 O9 116.98(15) . .
O6 La2 O9 144.48(13) . .
O5 La2 O9 144.58(13) . .
O10 La2 O9 48.22(12) . .
O4 La2 C13 102.22(16) 1_455 .
O1 La2 C13 103.41(16) . .
O7 La2 C13 81.95(13) 2_755 .
O14 La2 C13 91.47(16) . .
O13 La2 C13 83.63(17) . .
O6 La2 C13 25.37(15) . .
O5 La2 C13 25.45(15) . .
O10 La2 C13 156.26(14) . .
O9 La2 C13 155.27(13) . .
O4 La2 C25 81.03(15) 1_455 .
O1 La2 C25 72.69(15) . .
O7 La2 C25 96.97(13) 2_755 .
O14 La2 C25 91.58(15) . .
O13 La2 C25 94.97(16) . .
O6 La2 C25 158.43(15) . .
O5 La2 C25 150.67(15) . .
O10 La2 C25 24.04(13) . .
O9 La2 C25 24.26(12) . .
C13 La2 C25 176.08(16) . .
O4 La2 La1 66.43(9) 1_455 .
O1 La2 La1 66.94(9) . .
O7 La2 La1 38.58(8) 2_755 .
O14 La2 La1 132.48(10) . .
O13 La2 La1 139.51(12) . .
O6 La2 La1 117.54(11) . .
O5 La2 La1 115.45(10) . .
O10 La2 La1 82.65(8) . .
O9 La2 La1 34.82(8) . .
C13 La2 La1 120.49(11) . .
C25 La2 La1 58.64(10) . .
O9 La1 O2 74.80(14) . .
O9 La1 O3 73.98(13) . 1_455
O2 La1 O3 134.11(12) . 1_455
O9 La1 O11 83.23(14) . 2_756
O2 La1 O11 80.45(15) . 2_756
O3 La1 O11 127.45(15) 1_455 2_756
O9 La1 O15 141.08(15) . .
O2 La1 O15 144.01(16) . .
O3 La1 O15 74.69(16) 1_455 .
O11 La1 O15 98.17(18) 2_756 .
O9 La1 O16 145.34(14) . .
O2 La1 O16 73.67(14) . .
O3 La1 O16 140.08(14) 1_455 .
O11 La1 O16 77.72(16) 2_756 .
O15 La1 O16 70.95(16) . .
O9 La1 O12 79.52(14) . 2_756
O2 La1 O12 126.69(15) . 2_756
O3 La1 O12 78.79(14) 1_455 2_756
O11 La1 O12 50.45(15) 2_756 2_756
O15 La1 O12 72.23(17) . 2_756
O16 La1 O12 108.63(15) . 2_756
O9 La1 O8 121.29(12) . 2_755
O2 La1 O8 89.77(15) . 2_755
O3 La1 O8 78.79(15) 1_455 2_755
O11 La1 O8 150.32(15) 2_756 2_755
O15 La1 O8 73.68(16) . 2_755
O16 La1 O8 72.63(14) . 2_755
O12 La1 O8 143.01(15) 2_756 2_755
O9 La1 O7 73.92(11) . 2_755
O2 La1 O7 68.91(13) . 2_755
O3 La1 O7 70.66(12) 1_455 2_755
O11 La1 O7 145.48(15) 2_756 2_755
O15 La1 O7 115.91(17) . 2_755
O16 La1 O7 107.18(14) . 2_755
O12 La1 O7 143.84(14) 2_756 2_755
O8 La1 O7 48.03(12) 2_755 2_755
O9 La1 C30 80.28(14) . 2_756
O2 La1 C30 103.85(17) . 2_756
O3 La1 C30 103.05(16) 1_455 2_756
O11 La1 C30 25.35(16) 2_756 2_756
O15 La1 C30 84.91(19) . 2_756
O16 La1 C30 93.60(16) . 2_756
O12 La1 C30 25.10(15) 2_756 2_756
O8 La1 C30 157.31(14) 2_755 2_756
O7 La1 C30 154.19(14) 2_755 2_756
O9 La1 C18 97.63(13) . 2_755
O2 La1 C18 79.92(15) . 2_755
O3 La1 C18 71.89(14) 1_455 2_755
O11 La1 C18 159.38(16) 2_756 2_755
O15 La1 C18 94.01(18) . 2_755
O16 La1 C18 90.72(15) . 2_755
O12 La1 C18 150.08(15) 2_756 2_755
O8 La1 C18 23.82(13) 2_755 2_755
O7 La1 C18 24.30(12) 2_755 2_755
C30 La1 C18 174.92(16) 2_756 2_755
O9 La1 La2 38.84(9) . .
O2 La1 La2 67.25(9) . .
O3 La1 La2 67.28(8) 1_455 .
O11 La1 La2 118.00(12) 2_756 .
O15 La1 La2 138.37(14) . .
O16 La1 La2 133.46(11) . .
O12 La1 La2 114.58(11) 2_756 .
O8 La1 La2 82.74(8) 2_755 .
O7 La1 La2 35.08(8) 2_755 .
C30 La1 La2 119.12(11) 2_756 .
C18 La1 La2 58.94(10) 2_755 .
C13 O5 La2 93.2(3) . .
C25 O9 La1 157.6(4) . .
C25 O9 La2 91.6(3) . .
La1 O9 La2 106.34(14) . .
C28 C29 C31 120.3(5) . .
C28 C29 C30 116.5(6) . .
C31 C29 C30 123.2(6) . .
C15 C14 C20 119.5(5) . .
C15 C14 C13 116.5(5) . .
C20 C14 C13 123.9(5) . .
C1 O2 La1 139.1(4) . .
C6 O3 La1 137.8(4) . 1_655
C43 O13 La2 130.4(5) . .
C6 O4 La2 141.3(3) . 1_655
C21 C22 C23 121.4(7) . .
C1 O1 La2 139.2(4) . .
C40 O15 La1 130.1(5) . .
C13 O6 La2 94.3(3) . .
C25 O10 La2 98.0(4) . .
C37 O16 La1 131.1(5) . .
C48 O14 La2 132.6(5) . .
C37 N4 C39 122.3(7) . .
C37 N4 C38 120.1(7) . .
C39 N4 C38 117.6(7) . .
C24 C23 C22 119.6(6) . .
O13 C43 N1 127.4(9) . .
C22 C21 C20 120.8(7) . .
C36 C35 C34 118.5(8) . .
C35 C36 C31 123.4(7) . .
C11 C12 C7 121.1(6) . .
C48 N2 C46 121.2(8) . .
C48 N2 C47 120.1(7) . .
C46 N2 C47 118.7(7) . .
C2 C3 C4 121.0(5) . .
O2 C1 O1 126.3(5) . .
O2 C1 C2 116.5(5) . .
O1 C1 C2 117.2(5) . .
C40 N3 C42 121.3(9) . .
C40 N3 C41 118.9(11) . .
C42 N3 C41 119.7(11) . .
C24 C19 C17 121.0(5) . .
C24 C19 C20 119.7(6) . .
C17 C19 C20 119.3(5) . .
C12 C7 C8 118.5(5) . .
C12 C7 C5 122.7(5) . .
C8 C7 C5 118.7(5) . .
C26 C32 C33 121.8(6) . .
C26 C32 C31 119.4(5) . .
C33 C32 C31 118.8(6) . .
C14 C15 C16 122.3(6) . .
C27 C26 C32 120.2(5) . .
C27 C26 C25 119.4(6) . .
C32 C26 C25 120.3(5) . .
O16 C37 N4 124.9(7) . .
C3 C2 C8 119.3(5) . .
C3 C2 C1 117.5(5) . .
C8 C2 C1 123.2(5) . .
C16 C17 C19 120.2(5) . .
C16 C17 C18 119.7(5) . .
C19 C17 C18 120.1(5) . .
C43 N1 C44 121.4(8) . .
C43 N1 C45 121.7(10) . .
C44 N1 C45 116.8(10) . .
C4 C5 C7 119.8(5) . .
C4 C5 C6 118.0(5) . .
C7 C5 C6 122.2(5) . .
C21 C20 C19 117.4(6) . .
C21 C20 C14 124.2(5) . .
C19 C20 C14 118.4(5) . .
C17 C16 C15 120.2(6) . .
C27 C28 C29 121.1(6) . .
C26 C27 C28 121.1(6) . .
O14 C48 N2 125.2(8) . .
C2 C8 C7 119.9(5) . .
C2 C8 C9 121.8(5) . .
C7 C8 C9 118.1(5) . .
O4 C6 O3 126.3(5) . .
O4 C6 C5 116.9(5) . .
O3 C6 C5 116.8(5) . .
C36 C31 C29 125.0(6) . .
C36 C31 C32 117.0(6) . .
C29 C31 C32 117.9(6) . .
C12 C11 C10 120.5(6) . .
O9 C25 O10 121.8(5) . .
O9 C25 C26 119.4(4) . .
O10 C25 C26 118.8(5) . .
O9 C25 La2 64.1(3) . .
O10 C25 La2 57.9(3) . .
C26 C25 La2 174.7(4) . .
C10 C9 C8 120.4(6) . .
C23 C24 C19 121.1(6) . .
O15 C40 N3 124.2(9) . .
O6 C13 O5 121.6(5) . .
O6 C13 C14 117.4(5) . .
O5 C13 C14 121.0(5) . .
O6 C13 La2 60.3(3) . .
O5 C13 La2 61.4(3) . .
C14 C13 La2 176.7(4) . .
C18 O7 La2 156.8(4) . 2_755
C18 O7 La1 92.6(3) . 2_755
La2 O7 La1 106.34(14) 2_755 2_755
C18 O8 La1 96.4(4) . 2_755
O8 C18 O7 122.6(5) . .
O8 C18 C17 119.7(5) . .
O7 C18 C17 117.7(4) . .
O8 C18 La1 59.8(3) . 2_755
O7 C18 La1 63.1(3) . 2_755
C17 C18 La1 174.9(4) . 2_755
C5 C4 C3 121.2(5) . .
C34 C33 C32 121.5(7) . .
C9 C10 C11 121.3(6) . .
C33 C34 C35 120.6(8) . .
O12 C30 O11 120.1(6) . .
O12 C30 C29 121.6(6) . .
O11 C30 C29 118.2(6) . .
O12 C30 La1 61.3(3) . 2_756
O11 C30 La1 58.9(3) . 2_756
C29 C30 La1 176.3(4) . 2_756
C30 O12 La1 93.6(4) . 2_756
C30 O11 La1 95.8(4) . 2_756

loop_
_geom_bond_atom_site_label_1
_geom_bond_atom_site_label_2
_geom_bond_distance
_geom_bond_site_symmetry_2
La2 O4 2.464(4) 1_455
La2 O1 2.493(4) .
La2 O7 2.505(4) 2_755
La2 O14 2.538(4) .
La2 O13 2.547(4) .
La2 O6 2.564(4) .
La2 O5 2.588(4) .
La2 O10 2.600(4) .
La2 O9 2.733(4) .
La2 C13 2.944(5) .
La2 C25 3.037(5) .
La2 La1 4.1824(6) .
La1 O9 2.489(4) .
La1 O2 2.498(4) .
La1 O3 2.502(4) 1_455
La1 O11 2.527(4) 2_756
La1 O15 2.543(5) .
La1 O16 2.560(4) .
La1 O12 2.580(4) 2_756
La1 O8 2.647(4) 2_755
La1 O7 2.718(3) 2_755
La1 C30 2.936(6) 2_756
La1 C18 3.044(5) 2_755
O5 C13 1.267(7) .
O9 C25 1.248(7) .
C29 C28 1.383(8) .
C29 C31 1.420(8) .
C29 C30 1.515(8) .
C14 C15 1.365(8) .
C14 C20 1.444(8) .
C14 C13 1.507(8) .
O2 C1 1.256(6) .
O3 C6 1.260(6) .
O3 La1 2.502(4) 1_655
O13 C43 1.224(8) .
O4 C6 1.252(6) .
O4 La2 2.464(4) 1_655
C22 C21 1.354(9) .
C22 C23 1.405(10) .
O1 C1 1.262(6) .
O15 C40 1.222(9) .
O6 C13 1.265(7) .
O10 C25 1.249(6) .
O16 C37 1.224(8) .
O14 C48 1.216(8) .
N4 C37 1.305(8) .
N4 C39 1.462(10) .
N4 C38 1.471(11) .
C23 C24 1.357(10) .
C43 N1 1.280(10) .
C21 C20 1.419(9) .
C35 C36 1.393(11) .
C35 C34 1.410(12) .
C36 C31 1.404(9) .
C12 C11 1.361(9) .
C12 C7 1.418(8) .
N2 C48 1.324(9) .
N2 C46 1.461(11) .
N2 C47 1.464(11) .
C3 C2 1.381(8) .
C3 C4 1.405(8) .
C1 C2 1.507(7) .
N3 C40 1.325(11) .
N3 C42 1.465(15) .
N3 C41 1.471(13) .
C19 C24 1.400(8) .
C19 C17 1.430(8) .
C19 C20 1.434(8) .
C7 C8 1.428(7) .
C7 C5 1.433(7) .
C32 C26 1.421(9) .
C32 C33 1.436(9) .
C32 C31 1.436(8) .
C15 C16 1.402(8) .
C26 C27 1.364(8) .
C26 C25 1.515(8) .
C2 C8 1.427(8) .
C17 C16 1.375(8) .
C17 C18 1.508(7) .
N1 C44 1.462(14) .
N1 C45 1.495(12) .
C5 C4 1.374(8) .
C5 C6 1.525(7) .
C28 C27 1.378(8) .
C8 C9 1.441(8) .
C11 C10 1.394(9) .
C9 C10 1.350(9) .
O7 C18 1.254(7) .
O7 La2 2.505(4) 2_755
O7 La1 2.718(3) 2_755
O8 C18 1.237(6) .
O8 La1 2.647(4) 2_755
C18 La1 3.044(5) 2_755
C33 C34 1.358(11) .
C30 O12 1.248(7) .
C30 O11 1.264(7) .
C30 La1 2.936(6) 2_756
O12 La1 2.580(4) 2_756
O11 La1 2.527(4) 2_756
